data_7243982
loop_
_publ_author_name
'Li, Hong'
'Peng, Xiangjun'
'Nie, Liang'
'Zhou, Lin'
'Yang, Ming'
'Li, Fan'
'Hu, Jian'
'Yao, Zhiyang'
'Liu, Liangxian'

_publ_section_title
;
 Graphene oxide-catalyzed trifluoromethylation of alkynes with
 quinoxalinones and Langlois' reagent
;
_journal_issue 61
_journal_name_full 'RSC Advances'
_journal_page_first 38667
_journal_page_last 38673
_journal_paper_doi 10.1039/D1RA07014B
_journal_volume 11
_journal_year 2021
_chemical_formula_moiety 'C19 H15 F3 N2 O'
_chemical_formula_sum 'C19 H15 F3 N2 O'
_chemical_formula_weight 344.33
_space_group_crystal_system monoclinic
_space_group_IT_number 14
_space_group_name_Hall '-P 2yn'
_space_group_name_H-M_alt 'P 1 21/n 1'
_atom_sites_solution_hydrogens geom
_atom_sites_solution_primary direct
_audit_creation_date 2020-09-24
_audit_creation_method
;
Olex2 1.2
(compiled 2018.05.29 svn.r3508 for OlexSys, GUI svn.r5506)
;
_audit_update_record
;
2021-06-07 deposited with the CCDC.	2021-11-18 downloaded from the CCDC.
;
_cell_angle_alpha 90
_cell_angle_beta 118.7457(17)
_cell_angle_gamma 90
_cell_formula_units_Z 4
_cell_length_a 12.2095(6)
_cell_length_b 12.2629(6)
_cell_length_c 12.3037(6)
_cell_measurement_reflns_used 6979
_cell_measurement_temperature 293(2)
_cell_measurement_theta_max 27.477
_cell_measurement_theta_min 3.263
_cell_volume 1615.14(14)
_computing_cell_refinement 'SAINT V8.38A (?, 2016)'
_computing_data_reduction 'SAINT V8.38A (?, 2016)'
_computing_molecular_graphics 'Olex2 (Dolomanov et al., 2009)'
_computing_publication_material 'Olex2 (Dolomanov et al., 2009)'
_computing_structure_refinement 'XL (Sheldrick, 2008)'
_computing_structure_solution 'XS (Sheldrick, 2008)'
_diffrn_ambient_temperature 293(2)
_diffrn_measured_fraction_theta_full 0.997
_diffrn_measured_fraction_theta_max 0.996
_diffrn_measurement_device_type 'D8 QUEST'
_diffrn_measurement_method 'phi and omega scans'
_diffrn_radiation_monochromator graphite
_diffrn_radiation_type MoK\a
_diffrn_radiation_wavelength 0.71076
_diffrn_reflns_av_R_equivalents 0.0473
_diffrn_reflns_av_unetI/netI 0.0439
_diffrn_reflns_Laue_measured_fraction_full 0.997
_diffrn_reflns_Laue_measured_fraction_max 0.996
_diffrn_reflns_limit_h_max 15
_diffrn_reflns_limit_h_min -15
_diffrn_reflns_limit_k_max 15
_diffrn_reflns_limit_k_min -15
_diffrn_reflns_limit_l_max 15
_diffrn_reflns_limit_l_min -15
_diffrn_reflns_number 23123
_diffrn_reflns_point_group_measured_fraction_full 0.997
_diffrn_reflns_point_group_measured_fraction_max 0.996
_diffrn_reflns_theta_full 25.243
_diffrn_reflns_theta_max 27.512
_diffrn_reflns_theta_min 3.263
_exptl_absorpt_coefficient_mu 0.112
_exptl_absorpt_correction_T_max 0.975
_exptl_absorpt_correction_T_min 0.972
_exptl_absorpt_correction_type multi-scan
_exptl_absorpt_process_details SADABS
_exptl_crystal_colour colorless
_exptl_crystal_density_diffrn 1.416
_exptl_crystal_density_method 'not measured'
_exptl_crystal_description block
_exptl_crystal_F_000 712
_exptl_crystal_size_max 0.25
_exptl_crystal_size_mid 0.24
_exptl_crystal_size_min 0.23
_refine_diff_density_max 0.208
_refine_diff_density_min -0.210
_refine_diff_density_rms 0.041
_refine_ls_extinction_method none
_refine_ls_goodness_of_fit_ref 1.097
_refine_ls_hydrogen_treatment constr
_refine_ls_matrix_type full
_refine_ls_number_parameters 227
_refine_ls_number_reflns 3703
_refine_ls_number_restraints 0
_refine_ls_restrained_S_all 1.097
_refine_ls_R_factor_all 0.1130
_refine_ls_R_factor_gt 0.0713
_refine_ls_shift/su_max 0.000
_refine_ls_shift/su_mean 0.000
_refine_ls_structure_factor_coef Fsqd
_refine_ls_weighting_details 'w=1/[\s^2^(Fo^2^)+(0.0410P)^2^+1.1607P] where P=(Fo^2^+2Fc^2^)/3'
_refine_ls_weighting_scheme calc
_refine_ls_wR_factor_gt 0.1331
_refine_ls_wR_factor_ref 0.1474
_reflns_Friedel_coverage 0.000
_reflns_number_gt 2475
_reflns_number_total 3703
_reflns_threshold_expression 'I > 2\s(I)'
_cod_data_source_file d1ra07014b2.cif
_cod_data_source_block 20200923_lh_110_2_0m
_cod_original_cell_volume 1615.13(14)
_cod_database_code 7243982
_shelx_shelxl_version_number 2014/7
_shelx_space_group_comment
;
The symmetry employed for this shelxl refinement is uniquely defined
by the following loop, which should always be used as a source of
symmetry information in preference to the above space-group names.
They are only intended as comments.
;
_shelx_estimated_absorpt_t_max 0.975
_shelx_estimated_absorpt_t_min 0.972
_olex2_refinement_description
;
1. Fixed Uiso
 At 1.2 times of:
  All C(H) groups, All C(H,H) groups
 At 1.5 times of:
  All C(H,H,H) groups
2.a Secondary CH2 refined with riding coordinates:
 C4AA(H4AA,H4AB)
2.b Aromatic/amide H refined with riding coordinates:
 C4(H4), C6(H6), C7(H7), C8(H8), C9(H9), C11(H11), C15(H15), C5AA(H5AA),
 C6AA(H6AA), C7AA(H7AA)
2.c Idealised Me refined as rotating group:
 C5(H5A,H5B,H5C)
;
_olex2_submission_special_instructions 'No special instructions were received'

loop_
_space_group_symop_operation_xyz
'x, y, z'
'-x+1/2, y+1/2, -z+1/2'
'-x, -y, -z'
'x-1/2, -y-1/2, z-1/2'

loop_
_atom_site_label
_atom_site_type_symbol
_atom_site_fract_x
_atom_site_fract_y
_atom_site_fract_z
_atom_site_U_iso_or_equiv
_atom_site_adp_type
_atom_site_occupancy
_atom_site_site_symmetry_order
_atom_site_calc_flag
_atom_site_refinement_flags_posn
_atom_site_refinement_flags_adp
_atom_site_refinement_flags_occupancy
_atom_site_disorder_assembly
_atom_site_disorder_group
N1 N 0.37754(18) 0.06123(16) 0.14253(19) 0.0369(5) Uani 1 1 d . . . . .
N3 N 0.62652(18) 0.03170(17) 0.20004(19) 0.0402(5) Uani 1 1 d . . . . .
C0AA C 0.4186(2) -0.03796(18) 0.1208(2) 0.0337(5) Uani 1 1 d . . . . .
C1AA C 0.4584(2) 0.13736(18) 0.1942(2) 0.0342(5) Uani 1 1 d . . . . .
C2AA C 0.5427(2) -0.05466(19) 0.1489(2) 0.0363(6) Uani 1 1 d . . . . .
C3AA C 0.5923(2) 0.1285(2) 0.2312(2) 0.0387(6) Uani 1 1 d . . . . .
O2 O 0.66561(17) 0.20281(15) 0.28235(19) 0.0560(5) Uani 1 1 d . . . . .
C4 C 0.4905(3) -0.2377(2) 0.0750(3) 0.0563(8) Uani 1 1 d . . . . .
H4 H 0.5145 -0.3053 0.0592 0.068 Uiso 1 1 calc R . . . .
C6 C 0.3473(2) 0.3089(2) 0.1288(3) 0.0437(6) Uani 1 1 d . . . . .
H6 H 0.3310 0.2863 0.0503 0.052 Uiso 1 1 calc R . . . .
C7 C 0.3325(3) -0.1226(2) 0.0703(2) 0.0445(6) Uani 1 1 d . . . . .
H7 H 0.2500 -0.1114 0.0519 0.053 Uiso 1 1 calc R . . . .
C8 C 0.5777(3) -0.1565(2) 0.1250(3) 0.0502(7) Uani 1 1 d . . . . .
H8 H 0.6599 -0.1692 0.1431 0.060 Uiso 1 1 calc R . . . .
C9 C 0.3683(3) -0.2218(2) 0.0475(3) 0.0539(7) Uani 1 1 d . . . . .
H9 H 0.3105 -0.2781 0.0137 0.065 Uiso 1 1 calc R . . . .
C10 C 0.4557(2) 0.2601(2) 0.3559(2) 0.0389(6) Uani 1 1 d . . . . .
C11 C 0.4215(3) 0.1837(2) 0.4165(3) 0.0541(7) Uani 1 1 d . . . . .
H11 H 0.3747 0.1233 0.3733 0.065 Uiso 1 1 calc R . . . .
C14 C 0.2930(3) 0.4149(2) 0.1374(3) 0.0495(7) Uani 1 1 d . . . . .
C15 C 0.5277(3) 0.3477(2) 0.4229(3) 0.0535(7) Uani 1 1 d . . . . .
H15 H 0.5528 0.3994 0.3841 0.064 Uiso 1 1 calc R . . . .
C16 C 0.4171(2) 0.24359(19) 0.2230(2) 0.0371(6) Uani 1 1 d . . . . .
F1 F 0.25552(18) 0.41845(14) 0.22195(17) 0.0699(5) Uani 1 1 d . . . . .
F2 F 0.37411(19) 0.49769(14) 0.1647(2) 0.0790(6) Uani 1 1 d . . . . .
F3 F 0.19547(18) 0.44130(15) 0.02945(16) 0.0734(6) Uani 1 1 d . . . . .
C4AA C 0.7577(2) 0.0213(2) 0.2246(3) 0.0507(7) Uani 1 1 d . . . . .
H4AA H 0.7908 0.0931 0.2242 0.061 Uiso 1 1 calc R . . . .
H4AB H 0.7596 -0.0213 0.1591 0.061 Uiso 1 1 calc R . . . .
C5 C 0.8375(3) -0.0322(3) 0.3463(3) 0.0666(9) Uani 1 1 d . . . . .
H5A H 0.8055 -0.1037 0.3463 0.100 Uiso 1 1 calc GR . . . .
H5B H 0.8370 0.0106 0.4113 0.100 Uiso 1 1 calc GR . . . .
H5C H 0.9215 -0.0381 0.3596 0.100 Uiso 1 1 calc GR . . . .
C5AA C 0.5625(3) 0.3590(3) 0.5464(3) 0.0679(9) Uani 1 1 d . . . . .
H5AA H 0.6110 0.4183 0.5904 0.081 Uiso 1 1 calc R . . . .
C6AA C 0.5267(3) 0.2841(3) 0.6052(3) 0.0688(9) Uani 1 1 d . . . . .
H6AA H 0.5500 0.2928 0.6886 0.083 Uiso 1 1 calc R . . . .
C7AA C 0.4560(3) 0.1957(3) 0.5402(3) 0.0692(9) Uani 1 1 d . . . . .
H7AA H 0.4316 0.1442 0.5798 0.083 Uiso 1 1 calc R . . . .

loop_
_atom_site_aniso_label
_atom_site_aniso_U_11
_atom_site_aniso_U_22
_atom_site_aniso_U_33
_atom_site_aniso_U_23
_atom_site_aniso_U_13
_atom_site_aniso_U_12
N1 0.0333(11) 0.0338(11) 0.0457(12) -0.0024(9) 0.0205(10) 0.0021(9)
N3 0.0301(11) 0.0409(12) 0.0486(13) -0.0003(10) 0.0181(10) 0.0048(9)
C0AA 0.0380(13) 0.0305(12) 0.0352(13) -0.0015(10) 0.0197(11) 0.0019(10)
C1AA 0.0342(13) 0.0312(12) 0.0381(13) 0.0013(10) 0.0180(11) 0.0020(10)
C2AA 0.0373(13) 0.0353(13) 0.0352(13) 0.0013(10) 0.0165(11) 0.0059(10)
C3AA 0.0340(13) 0.0373(14) 0.0435(14) 0.0003(11) 0.0176(11) 0.0004(11)
O2 0.0413(11) 0.0465(11) 0.0805(14) -0.0150(10) 0.0294(10) -0.0133(9)
C4 0.071(2) 0.0361(15) 0.0654(19) -0.0087(13) 0.0353(16) 0.0085(14)
C6 0.0513(16) 0.0365(14) 0.0488(16) -0.0027(12) 0.0285(13) 0.0052(12)
C7 0.0445(15) 0.0412(15) 0.0520(16) -0.0071(12) 0.0266(13) -0.0061(12)
C8 0.0481(16) 0.0477(16) 0.0546(17) -0.0021(13) 0.0245(14) 0.0145(13)
C9 0.0646(19) 0.0395(15) 0.0629(19) -0.0143(13) 0.0348(16) -0.0094(13)
C10 0.0345(13) 0.0345(13) 0.0487(15) -0.0030(11) 0.0208(12) 0.0019(10)
C11 0.0608(19) 0.0472(16) 0.0546(19) -0.0036(13) 0.0280(15) -0.0062(14)
C14 0.0559(18) 0.0423(15) 0.0551(18) 0.0016(13) 0.0305(15) 0.0091(13)
C15 0.0545(17) 0.0498(17) 0.0557(18) -0.0112(14) 0.0262(15) -0.0106(13)
C16 0.0346(13) 0.0301(12) 0.0520(15) -0.0035(11) 0.0250(12) -0.0031(10)
F1 0.0924(13) 0.0649(11) 0.0755(12) 0.0064(9) 0.0588(11) 0.0290(10)
F2 0.0873(14) 0.0385(9) 0.1191(17) -0.0059(10) 0.0559(13) -0.0015(9)
F3 0.0775(13) 0.0681(12) 0.0630(11) 0.0095(9) 0.0246(10) 0.0333(10)
C4AA 0.0375(15) 0.0569(17) 0.0590(18) 0.0007(14) 0.0241(13) 0.0046(13)
C5 0.0491(18) 0.080(2) 0.063(2) 0.0086(17) 0.0202(16) 0.0105(16)
C5AA 0.058(2) 0.070(2) 0.062(2) -0.0226(18) 0.0184(17) -0.0048(17)
C6AA 0.071(2) 0.087(3) 0.0404(17) -0.0057(17) 0.0198(16) 0.0141(19)
C7AA 0.081(2) 0.072(2) 0.061(2) 0.0114(17) 0.0397(19) 0.0025(19)

loop_
_atom_type_symbol
_atom_type_description
_atom_type_scat_dispersion_real
_atom_type_scat_dispersion_imag
_atom_type_scat_source
C C 0.0033 0.0016 'International Tables Vol C Tables 4.2.6.8 and 6.1.1.4'
H H 0.0000 0.0000 'International Tables Vol C Tables 4.2.6.8 and 6.1.1.4'
F F 0.0171 0.0103 'International Tables Vol C Tables 4.2.6.8 and 6.1.1.4'
N N 0.0061 0.0033 'International Tables Vol C Tables 4.2.6.8 and 6.1.1.4'
O O 0.0106 0.0060 'International Tables Vol C Tables 4.2.6.8 and 6.1.1.4'

loop_
_geom_angle_atom_site_label_1
_geom_angle_atom_site_label_2
_geom_angle_atom_site_label_3
_geom_angle
_geom_angle_site_symmetry_1
_geom_angle_site_symmetry_3
_geom_angle_publ_flag
C1AA N1 C0AA 118.0(2) . . ?
C2AA N3 C4AA 120.8(2) . . ?
C3AA N3 C2AA 121.8(2) . . ?
C3AA N3 C4AA 117.4(2) . . ?
N1 C0AA C2AA 121.9(2) . . ?
N1 C0AA C7 118.2(2) . . ?
C7 C0AA C2AA 119.8(2) . . ?
N1 C1AA C3AA 125.0(2) . . ?
N1 C1AA C16 118.9(2) . . ?
C3AA C1AA C16 116.1(2) . . ?
N3 C2AA C0AA 118.2(2) . . ?
N3 C2AA C8 122.8(2) . . ?
C8 C2AA C0AA 119.0(2) . . ?
N3 C3AA C1AA 114.7(2) . . ?
O2 C3AA N3 123.0(2) . . ?
O2 C3AA C1AA 122.3(2) . . ?
C8 C4 C9 121.6(3) . . ?
C16 C6 C14 125.9(2) . . ?
C9 C7 C0AA 120.5(3) . . ?
C4 C8 C2AA 119.6(3) . . ?
C7 C9 C4 119.4(3) . . ?
C11 C10 C15 118.5(3) . . ?
C11 C10 C16 119.0(2) . . ?
C15 C10 C16 122.5(2) . . ?
C7AA C11 C10 120.8(3) . . ?
F1 C14 C6 114.8(2) . . ?
F1 C14 F2 105.7(2) . . ?
F1 C14 F3 107.2(2) . . ?
F2 C14 C6 112.2(2) . . ?
F3 C14 C6 111.0(2) . . ?
F3 C14 F2 105.3(2) . . ?
C5AA C15 C10 120.5(3) . . ?
C6 C16 C1AA 117.8(2) . . ?
C6 C16 C10 127.7(2) . . ?
C10 C16 C1AA 114.5(2) . . ?
N3 C4AA C5 111.2(2) . . ?
C6AA C5AA C15 120.8(3) . . ?
C5AA C6AA C7AA 119.6(3) . . ?
C6AA C7AA C11 119.9(3) . . ?

loop_
_geom_bond_atom_site_label_1
_geom_bond_atom_site_label_2
_geom_bond_distance
_geom_bond_site_symmetry_2
_geom_bond_publ_flag
N1 C0AA 1.390(3) . ?
N1 C1AA 1.284(3) . ?
N3 C2AA 1.395(3) . ?
N3 C3AA 1.373(3) . ?
N3 C4AA 1.486(3) . ?
C0AA C2AA 1.398(3) . ?
C0AA C7 1.393(3) . ?
C1AA C3AA 1.475(3) . ?
C1AA C16 1.500(3) . ?
C2AA C8 1.397(3) . ?
C3AA O2 1.219(3) . ?
C4 C8 1.368(4) . ?
C4 C9 1.377(4) . ?
C6 C14 1.486(3) . ?
C6 C16 1.327(3) . ?
C7 C9 1.367(4) . ?
C10 C11 1.381(4) . ?
C10 C15 1.382(3) . ?
C10 C16 1.481(4) . ?
C11 C7AA 1.379(4) . ?
C14 F1 1.323(3) . ?
C14 F2 1.343(3) . ?
C14 F3 1.329(3) . ?
C15 C5AA 1.374(4) . ?
C4AA C5 1.490(4) . ?
C5AA C6AA 1.363(5) . ?
C6AA C7AA 1.377(5) . ?
